data_7235012
loop_
_publ_author_name
'Ruizhi Tang'
'Xinyang Wang'
'Wanzheng Zhang'
'Xiaodong Zhuang'
'Shuai Bi'
'Wenbei Zhang'
'Fan Zhang'

_publ_section_title
;
 Aromatic azaheterocycle-cored luminogens with tunable physical properties
 via nitrogen atoms for sensing strong acids
;
_journal_name_full 'Journal of Materials Chemistry C'
_journal_page_first 7640
_journal_page_last 7648
_journal_paper_doi 10.1039/C6TC02591A
_journal_volume 4
_journal_year 2016
_chemical_absolute_configuration ad
_chemical_formula_moiety 'C56 H40 N2, C H2 Cl2 O'
_chemical_formula_sum 'C57 H42 Cl2 N2 O'
_chemical_formula_weight 841.83
_space_group_crystal_system monoclinic
_space_group_IT_number 9
_space_group_name_Hall 'C -2yc'
_space_group_name_H-M_alt 'C 1 c 1'
_atom_sites_solution_hydrogens mixed
_cell_angle_alpha 90
_cell_angle_beta 112.628(2)
_cell_angle_gamma 90
_cell_formula_units_Z 4
_cell_length_a 45.0139(16)
_cell_length_b 5.6150(2)
_cell_length_c 19.2525(7)
_cell_measurement_reflns_used 9860
_cell_measurement_temperature 173(2)
_cell_measurement_theta_max 68.347
_cell_measurement_theta_min 5.360
_cell_volume 4491.5(3)
_computing_cell_refinement 'Bruker SAINT'
_computing_data_collection 'Bruker APEX2'
_computing_data_reduction 'Bruker SAINT'
_computing_molecular_graphics 'Bruker SHELXTL'
_computing_publication_material 'Bruker SHELXTL'
_computing_structure_refinement 'SHELXL-2014 (Sheldrick, 2014)'
_computing_structure_solution 'SHELXS-97 (Sheldrick 2008)'
_diffrn_ambient_temperature 173(2)
_diffrn_measured_fraction_theta_full 0.999
_diffrn_measured_fraction_theta_max 0.998
_diffrn_measurement_device_type 'CCD area detector'
_diffrn_measurement_method 'phi and omega scans'
_diffrn_radiation_type CuK\a
_diffrn_radiation_wavelength 1.54178
_diffrn_reflns_av_R_equivalents 0.0258
_diffrn_reflns_av_unetI/netI 0.0166
_diffrn_reflns_Laue_measured_fraction_full 0.999
_diffrn_reflns_Laue_measured_fraction_max 0.998
_diffrn_reflns_limit_h_max 54
_diffrn_reflns_limit_h_min -54
_diffrn_reflns_limit_k_max 6
_diffrn_reflns_limit_k_min -6
_diffrn_reflns_limit_l_max 23
_diffrn_reflns_limit_l_min -23
_diffrn_reflns_number 42736
_diffrn_reflns_point_group_measured_fraction_full 0.997
_diffrn_reflns_point_group_measured_fraction_max 0.996
_diffrn_reflns_theta_full 67.679
_diffrn_reflns_theta_max 68.347
_diffrn_reflns_theta_min 4.256
_diffrn_source 'sealed tube'
_exptl_absorpt_coefficient_mu 1.628
_exptl_absorpt_correction_type none
_exptl_crystal_colour cololess
_exptl_crystal_density_diffrn 1.245
_exptl_crystal_description block
_exptl_crystal_F_000 3510
_exptl_crystal_size_max 0.06
_exptl_crystal_size_mid 0.05
_exptl_crystal_size_min 0.04
_refine_diff_density_max 0.521
_refine_diff_density_min -0.546
_refine_diff_density_rms 0.127
_refine_ls_abs_structure_details
;
 Flack x determined using 3106 quotients [(I+)-(I-)]/[(I+)+(I-)]
 (Parsons, Flack and Wagner, Acta Cryst. B69 (2013) 249-259).
;
_refine_ls_abs_structure_Flack 0.500(8)
_refine_ls_extinction_coef .
_refine_ls_extinction_method none
_refine_ls_goodness_of_fit_ref 1.452
_refine_ls_hydrogen_treatment mixed
_refine_ls_matrix_type full
_refine_ls_number_parameters 562
_refine_ls_number_reflns 8185
_refine_ls_number_restraints 4
_refine_ls_restrained_S_all 1.457
_refine_ls_R_factor_all 0.1170
_refine_ls_R_factor_gt 0.1080
_refine_ls_shift/su_max 0.000
_refine_ls_shift/su_mean 0.000
_refine_ls_structure_factor_coef Fsqd
_refine_ls_weighting_details 'w=1/[\s^2^(Fo^2^)+(0.2000P)^2^] where P=(Fo^2^+2Fc^2^)/3'
_refine_ls_weighting_scheme calc
_refine_ls_wR_factor_gt 0.2904
_refine_ls_wR_factor_ref 0.3189
_reflns_Friedel_coverage 0.994
_reflns_Friedel_fraction_full 0.996
_reflns_Friedel_fraction_max 0.993
_reflns_number_gt 6800
_reflns_number_total 8185
_reflns_threshold_expression 'I > 2\s(I)'
_cod_data_source_file J-Mater-Chem-C-2016-4-7640.cif
_cod_data_source_block W
_cod_original_sg_symbol_H-M 'C c'
_cod_database_code 7235012
_shelx_space_group_comment
;
The symmetry employed for this shelxl refinement is uniquely defined
by the following loop, which should always be used as a source of
symmetry information in preference to the above space-group names.
They are only intended as comments.
;
_shelxl_version_number 2014-3

loop_
_space_group_symop_operation_xyz
'x, y, z'
'x, -y, z+1/2'
'x+1/2, y+1/2, z'
'x+1/2, -y+1/2, z+1/2'

loop_
_atom_site_label
_atom_site_type_symbol
_atom_site_fract_x
_atom_site_fract_y
_atom_site_fract_z
_atom_site_U_iso_or_equiv
_atom_site_adp_type
_atom_site_occupancy
_atom_site_site_symmetry_order
_atom_site_calc_flag
_atom_site_refinement_flags_posn
_atom_site_refinement_flags_adp
_atom_site_refinement_flags_occupancy
_atom_site_disorder_assembly
_atom_site_disorder_group
C1 C 0.15687(14) 0.9456(15) -0.0757(4) 0.0734(16) Uani 1 1 d . . . . .
H1 H 0.1554 1.0780 -0.0465 0.088 Uiso 1 1 calc R U . . .
C2 C 0.13321(16) 0.9081(18) -0.1448(4) 0.087(2) Uani 1 1 d . . . . .
H2 H 0.1162 1.0203 -0.1641 0.104 Uiso 1 1 calc R U . . .
C3 C 0.13342(18) 0.7151(18) -0.1865(4) 0.087(2) Uani 1 1 d . . . . .
H3 H 0.1166 0.6905 -0.2343 0.104 Uiso 1 1 calc R U . . .
C4 C 0.1580(2) 0.5565(18) -0.1591(4) 0.092(2) Uani 1 1 d . . . . .
H4 H 0.1580 0.4173 -0.1872 0.110 Uiso 1 1 calc R U . . .
C5 C 0.18326(18) 0.5962(14) -0.0902(4) 0.0774(16) Uani 1 1 d . . . . .
H5 H 0.2007 0.4875 -0.0723 0.093 Uiso 1 1 calc R U . . .
C6 C 0.18278(14) 0.7949(12) -0.0477(3) 0.0655(13) Uani 1 1 d . . . . .
C7 C 0.20832(14) 0.8388(11) 0.0292(3) 0.0633(13) Uani 1 1 d . . . . .
C8 C 0.19579(14) 0.8733(12) 0.0913(3) 0.0642(13) Uani 1 1 d . . . . .
C9 C 0.17499(14) 0.7082(13) 0.0995(3) 0.0703(14) Uani 1 1 d . . . . .
H9 H 0.1691 0.5726 0.0676 0.084 Uiso 1 1 calc R U . . .
C10 C 0.1624(2) 0.7400(16) 0.1553(4) 0.086(2) Uani 1 1 d . . . . .
H10 H 0.1487 0.6233 0.1630 0.103 Uiso 1 1 calc R U . . .
C11 C 0.1706(2) 0.950(2) 0.2000(5) 0.099(3) Uani 1 1 d . . . . .
H11 H 0.1623 0.9754 0.2380 0.119 Uiso 1 1 calc R U . . .
C12 C 0.1909(2) 1.1178(16) 0.1877(5) 0.090(2) Uani 1 1 d . . . . .
H12 H 0.1964 1.2597 0.2168 0.108 Uiso 1 1 calc R U . . .
C13 C 0.20280(18) 1.0764(15) 0.1337(4) 0.0793(17) Uani 1 1 d . . . . .
H13 H 0.2164 1.1923 0.1252 0.095 Uiso 1 1 calc R U . . .
C14 C 0.24001(14) 0.8457(12) 0.0415(4) 0.0672(14) Uani 1 1 d . . . . .
C15 C 0.25148(15) 0.8384(13) -0.0200(3) 0.0678(14) Uani 1 1 d . . . . .
C16 C 0.24123(16) 0.9981(14) -0.0794(3) 0.0747(16) Uani 1 1 d . . . . .
H16 H 0.2254 1.1129 -0.0811 0.090 Uiso 1 1 calc R U . . .
C17 C 0.2528(2) 0.9987(17) -0.1359(5) 0.090(2) Uani 1 1 d . . . . .
H17 H 0.2457 1.1156 -0.1745 0.108 Uiso 1 1 calc R U . . .
C18 C 0.2745(2) 0.830(2) -0.1361(5) 0.097(2) Uani 1 1 d . . . . .
H18 H 0.2817 0.8209 -0.1764 0.116 Uiso 1 1 calc R U . . .
C19 C 0.2860(4) 0.673(2) -0.0764(8) 0.133(5) Uani 1 1 d . . . . .
H19 H 0.3018 0.5596 -0.0754 0.160 Uiso 1 1 calc R U . . .
C20 C 0.2751(2) 0.6737(19) -0.0177(6) 0.097(2) Uani 1 1 d . . . . .
H20 H 0.2835 0.5648 0.0229 0.117 Uiso 1 1 calc R U . . .
C21 C 0.26562(14) 0.8595(12) 0.1202(3) 0.0664(14) Uani 1 1 d . . . . .
C22 C 0.28854(18) 1.0348(13) 0.1386(4) 0.084(2) Uani 1 1 d . . . . .
H22 H 0.2880 1.1511 0.1024 0.100 Uiso 1 1 calc R U . . .
C23 C 0.31275(19) 1.0423(14) 0.2109(4) 0.086(2) Uani 1 1 d . . . . .
H23 H 0.3271 1.1740 0.2247 0.103 Uiso 1 1 calc R U . . .
C24 C 0.31616(16) 0.8699(11) 0.2607(3) 0.0706(15) Uani 1 1 d . . . . .
C25 C 0.29287(15) 0.6875(12) 0.2437(3) 0.0667(13) Uani 1 1 d . . . . .
H25 H 0.2944 0.5681 0.2798 0.080 Uiso 1 1 calc R U . . .
C26 C 0.26742(16) 0.6842(12) 0.1728(3) 0.0684(14) Uani 1 1 d . . . . .
H26 H 0.2515 0.5629 0.1608 0.082 Uiso 1 1 calc R U . . .
C27 C 0.34261(18) 0.8703(13) 0.3369(4) 0.0805(19) Uani 1 1 d . . . . .
C28 C 0.3551(2) 1.0801(12) 0.3706(4) 0.0829(19) Uani 1 1 d D . . . .
C29 C 0.3542(3) 0.6585(14) 0.3705(4) 0.101(3) Uani 1 1 d . . . . .
C30 C 0.39189(19) 0.8708(13) 0.4718(4) 0.082(2) Uani 1 1 d . . . . .
C31 C 0.41953(17) 0.8646(12) 0.5447(4) 0.0742(17) Uani 1 1 d . . . . .
C32 C 0.4218(2) 1.0448(15) 0.6003(5) 0.095(3) Uani 1 1 d . . . . .
H32 H 0.4061 1.1674 0.5887 0.113 Uiso 1 1 calc R U . . .
C33 C 0.44636(17) 1.0391(16) 0.6688(4) 0.084(2) Uani 1 1 d . . . . .
H33 H 0.4481 1.1635 0.7036 0.101 Uiso 1 1 calc R U . . .
C34 C 0.46920(15) 0.8565(12) 0.6900(4) 0.0676(14) Uani 1 1 d . . . . .
C35 C 0.46652(14) 0.6873(14) 0.6342(4) 0.0719(15) Uani 1 1 d . . . . .
H35 H 0.4824 0.5661 0.6452 0.086 Uiso 1 1 calc R U . . .
C36 C 0.44195(16) 0.6900(14) 0.5647(3) 0.0717(15) Uani 1 1 d . . . . .
H36 H 0.4406 0.5668 0.5299 0.086 Uiso 1 1 calc R U . . .
C37 C 0.49451(14) 0.8473(11) 0.7659(3) 0.0617(13) Uani 1 1 d . . . . .
C38 C 0.48226(14) 0.8393(13) 0.8287(3) 0.0690(14) Uani 1 1 d . . . . .
C39 C 0.4598(2) 0.6752(18) 0.8273(5) 0.091(2) Uani 1 1 d . . . . .
H39 H 0.4524 0.5636 0.7871 0.109 Uiso 1 1 calc R U . . .
C40 C 0.4472(2) 0.667(2) 0.8843(5) 0.099(2) Uani 1 1 d . . . . .
H40 H 0.4316 0.5507 0.8831 0.119 Uiso 1 1 calc R U . . .
C41 C 0.4576(3) 0.825(2) 0.9390(7) 0.119(3) Uani 1 1 d . . . . .
H41 H 0.4488 0.8234 0.9767 0.142 Uiso 1 1 calc R U . . .
C42 C 0.4813(2) 0.9960(17) 0.9443(4) 0.091(2) Uani 1 1 d . . . . .
H42 H 0.4890 1.1037 0.9854 0.109 Uiso 1 1 calc R U . . .
C43 C 0.49301(18) 1.0015(14) 0.8869(4) 0.0785(17) Uani 1 1 d . . . . .
H43 H 0.5085 1.1178 0.8880 0.094 Uiso 1 1 calc R U . . .
C44 C 0.52613(15) 0.8374(12) 0.7789(3) 0.0648(13) Uani 1 1 d . . . . .
C45 C 0.55132(13) 0.7915(12) 0.8549(3) 0.0627(13) Uani 1 1 d . . . . .
C46 C 0.55079(19) 0.5949(15) 0.8973(4) 0.0800(17) Uani 1 1 d . . . . .
H46 H 0.5335 0.4848 0.8787 0.096 Uiso 1 1 calc R U . . .
C47 C 0.5756(2) 0.5565(17) 0.9675(4) 0.092(2) Uani 1 1 d . . . . .
H47 H 0.5746 0.4215 0.9964 0.111 Uiso 1 1 calc R U . . .
C48 C 0.6012(2) 0.709(2) 0.9957(4) 0.098(3) Uani 1 1 d . . . . .
H48 H 0.6180 0.6794 1.0432 0.117 Uiso 1 1 calc R U . . .
C49 C 0.60248(17) 0.9106(18) 0.9534(4) 0.085(2) Uani 1 1 d . . . . .
H49 H 0.6201 1.0180 0.9719 0.101 Uiso 1 1 calc R U . . .
C50 C 0.57740(14) 0.9506(14) 0.8837(3) 0.0694(14) Uani 1 1 d . . . . .
H50 H 0.5780 1.0877 0.8554 0.083 Uiso 1 1 calc R U . . .
C51 C 0.53846(13) 0.8788(11) 0.7181(3) 0.0619(13) Uani 1 1 d . . . . .
C52 C 0.55962(14) 0.7129(15) 0.7066(3) 0.0714(15) Uani 1 1 d . . . . .
H52 H 0.5653 0.5723 0.7362 0.086 Uiso 1 1 calc R U . . .
C53 C 0.5720(2) 0.7535(17) 0.6528(4) 0.087(2) Uani 1 1 d . . . . .
H53 H 0.5859 0.6379 0.6453 0.105 Uiso 1 1 calc R U . . .
C54 C 0.5652(2) 0.9503(17) 0.6106(4) 0.094(2) Uani 1 1 d . . . . .
H54 H 0.5744 0.9746 0.5744 0.112 Uiso 1 1 calc R U . . .
C55 C 0.5452(2) 1.1133(16) 0.6195(4) 0.094(2) Uani 1 1 d . . . . .
H55 H 0.5405 1.2528 0.5893 0.113 Uiso 1 1 calc R U . . .
C56 C 0.53085(18) 1.0827(14) 0.6732(4) 0.0776(16) Uani 1 1 d . . . . .
H56A H 0.5164 1.1984 0.6783 0.093 Uiso 1 1 calc R U . . .
C57 C 0.3771(2) 0.4354(14) 0.1463(6) 0.100(3) Uani 1 1 d D . . . .
H57A H 0.3933 0.3173 0.1763 0.120 Uiso 1 1 calc R U . A 1
H57B H 0.3879 0.5342 0.1204 0.120 Uiso 1 1 calc R U . A 1
Cl2 Cl 0.3450(2) 0.253(3) 0.0672(7) 0.411(10) Uani 1 1 d D . . . .
Cl1A Cl 0.3722(5) 0.593(4) 0.2012(14) 0.294(9) Uiso 0.636(19) 1 d . . P B 1
Cl1B Cl 0.3549(2) 0.5741(19) 0.1531(6) 0.133(5) Uiso 0.364(19) 1 d . . P B 2
H28 H 0.346(2) 1.210(9) 0.362(4) 0.10(2) Uiso 1 1 d D . . . .
H29 H 0.3551(14) 0.514(12) 0.336(3) 0.066(14) Uiso 1 1 d . . . . .
N1 N 0.37976(19) 1.0762(14) 0.4392(5) 0.103(2) Uani 1 1 d . . . . .
N2 N 0.3803(3) 0.6639(14) 0.4370(4) 0.118(3) Uani 1 1 d . . . . .
O1W O 0.39401(12) 0.8198(9) 0.2572(3) 0.0877(11) Uiso 1 1 d . . . . .

loop_
_atom_site_aniso_label
_atom_site_aniso_U_11
_atom_site_aniso_U_22
_atom_site_aniso_U_33
_atom_site_aniso_U_23
_atom_site_aniso_U_13
_atom_site_aniso_U_12
C1 0.059(3) 0.090(4) 0.068(3) 0.003(3) 0.021(2) -0.001(3)
C2 0.059(3) 0.113(6) 0.079(4) 0.022(4) 0.017(3) -0.004(3)
C3 0.074(4) 0.115(6) 0.064(3) -0.006(4) 0.018(3) -0.025(4)
C4 0.111(6) 0.096(6) 0.074(4) -0.024(4) 0.041(4) -0.032(5)
C5 0.082(4) 0.070(4) 0.079(4) -0.008(3) 0.029(3) -0.004(3)
C6 0.062(3) 0.064(3) 0.064(3) -0.005(2) 0.018(2) -0.010(3)
C7 0.062(3) 0.062(3) 0.062(3) 0.000(2) 0.020(2) -0.003(2)
C8 0.060(3) 0.074(4) 0.057(3) 0.000(2) 0.021(2) 0.003(2)
C9 0.064(3) 0.077(4) 0.066(3) -0.001(3) 0.020(2) 0.005(3)
C10 0.087(4) 0.092(6) 0.090(4) 0.012(4) 0.047(3) 0.007(4)
C11 0.103(5) 0.120(7) 0.080(4) 0.006(4) 0.043(4) 0.021(5)
C12 0.119(6) 0.083(5) 0.080(4) -0.003(3) 0.051(4) 0.008(4)
C13 0.080(4) 0.077(4) 0.083(4) -0.003(3) 0.034(3) 0.009(3)
C14 0.065(3) 0.063(3) 0.069(3) -0.002(3) 0.020(2) 0.000(3)
C15 0.070(3) 0.065(3) 0.065(3) 0.002(3) 0.022(2) 0.005(3)
C16 0.076(3) 0.081(4) 0.065(3) 0.006(3) 0.025(3) 0.005(3)
C17 0.099(5) 0.088(5) 0.085(4) 0.004(4) 0.039(4) 0.002(4)
C18 0.102(5) 0.115(7) 0.092(4) 0.020(5) 0.057(4) 0.021(5)
C19 0.177(10) 0.111(8) 0.171(11) 0.019(7) 0.132(9) 0.047(7)
C20 0.104(5) 0.096(6) 0.112(6) 0.015(5) 0.064(5) 0.033(5)
C21 0.063(3) 0.068(4) 0.060(3) 0.003(2) 0.016(2) 0.004(3)
C22 0.084(4) 0.062(4) 0.077(4) 0.015(3) 0.001(3) -0.004(3)
C23 0.080(4) 0.064(4) 0.088(4) 0.000(3) 0.004(3) -0.012(3)
C24 0.070(3) 0.060(4) 0.065(3) -0.001(2) 0.006(2) -0.002(3)
C25 0.068(3) 0.059(3) 0.065(3) 0.000(2) 0.017(2) 0.000(3)
C26 0.074(3) 0.054(3) 0.065(3) 0.002(2) 0.013(2) 0.000(3)
C27 0.077(4) 0.062(4) 0.074(4) 0.009(3) -0.003(3) -0.008(3)
C28 0.090(4) 0.048(3) 0.082(4) 0.000(3) 0.001(3) -0.007(3)
C29 0.149(8) 0.052(4) 0.068(4) -0.002(3) 0.002(4) -0.002(5)
C30 0.084(4) 0.056(4) 0.081(4) 0.004(3) 0.005(3) -0.006(3)
C31 0.070(3) 0.060(4) 0.077(4) -0.005(3) 0.011(3) -0.007(3)
C32 0.087(4) 0.073(4) 0.090(5) -0.023(4) -0.003(4) 0.020(4)
C33 0.076(4) 0.084(5) 0.082(4) -0.022(4) 0.017(3) 0.008(3)
C34 0.065(3) 0.060(4) 0.075(3) 0.002(3) 0.025(3) -0.001(2)
C35 0.056(3) 0.080(4) 0.076(3) 0.001(3) 0.022(2) 0.009(3)
C36 0.073(3) 0.067(4) 0.068(3) -0.008(3) 0.020(3) -0.001(3)
C37 0.067(3) 0.060(3) 0.063(3) -0.006(2) 0.030(2) -0.007(2)
C38 0.063(3) 0.077(4) 0.071(3) 0.001(3) 0.031(2) -0.001(3)
C39 0.098(5) 0.090(5) 0.096(5) -0.022(4) 0.050(4) -0.022(4)
C40 0.108(5) 0.102(6) 0.111(6) -0.021(5) 0.067(5) -0.027(4)
C41 0.168(9) 0.101(6) 0.135(7) 0.010(6) 0.113(7) 0.013(6)
C42 0.118(6) 0.094(6) 0.080(4) -0.016(4) 0.059(4) -0.002(4)
C43 0.086(4) 0.071(4) 0.086(4) -0.006(3) 0.042(3) -0.002(3)
C44 0.069(3) 0.057(3) 0.066(3) 0.000(2) 0.024(2) -0.007(2)
C45 0.065(3) 0.068(3) 0.060(3) -0.004(2) 0.029(2) -0.005(3)
C46 0.087(4) 0.077(4) 0.072(3) 0.009(3) 0.026(3) -0.003(3)
C47 0.118(6) 0.089(5) 0.068(4) 0.016(3) 0.034(4) 0.027(5)
C48 0.092(5) 0.130(7) 0.056(3) -0.016(4) 0.012(3) 0.040(5)
C49 0.071(4) 0.113(6) 0.063(3) -0.011(3) 0.018(3) 0.001(4)
C50 0.068(3) 0.075(4) 0.063(3) -0.005(3) 0.024(2) -0.008(3)
C51 0.058(3) 0.059(3) 0.063(3) -0.001(2) 0.017(2) -0.007(2)
C52 0.068(3) 0.084(4) 0.061(3) -0.003(3) 0.024(2) 0.004(3)
C53 0.091(4) 0.096(6) 0.083(4) -0.021(4) 0.042(3) -0.005(4)
C54 0.131(6) 0.089(5) 0.087(4) -0.012(4) 0.071(5) -0.032(5)
C55 0.126(6) 0.081(5) 0.075(4) 0.009(3) 0.037(4) -0.023(4)
C56 0.095(4) 0.065(4) 0.071(3) 0.013(3) 0.030(3) 0.008(3)
C57 0.104(5) 0.077(4) 0.170(7) 0.000(4) 0.110(6) 0.010(3)
Cl2 0.314(10) 0.54(2) 0.539(18) 0.302(17) 0.341(13) 0.210(12)
N1 0.085(4) 0.074(4) 0.115(5) -0.006(4) 0.000(3) -0.008(3)
N2 0.163(7) 0.063(4) 0.078(4) -0.001(3) -0.009(4) -0.002(5)

loop_
_atom_type_symbol
_atom_type_description
_atom_type_scat_dispersion_real
_atom_type_scat_dispersion_imag
_atom_type_scat_source
C C 0.0181 0.0091 'International Tables Vol C Tables 4.2.6.8 and 6.1.1.4'
H H 0.0000 0.0000 'International Tables Vol C Tables 4.2.6.8 and 6.1.1.4'
N N 0.0311 0.0180 'International Tables Vol C Tables 4.2.6.8 and 6.1.1.4'
O O 0.0492 0.0322 'International Tables Vol C Tables 4.2.6.8 and 6.1.1.4'
Cl Cl 0.3639 0.7018 'International Tables Vol C Tables 4.2.6.8 and 6.1.1.4'

loop_
_geom_angle_atom_site_label_1
_geom_angle_atom_site_label_2
_geom_angle_atom_site_label_3
_geom_angle
_geom_angle_site_symmetry_1
_geom_angle_site_symmetry_3
C2 C1 C6 121.1(7) . .
C3 C2 C1 121.5(7) . .
C2 C3 C4 119.0(6) . .
C3 C4 C5 120.6(8) . .
C6 C5 C4 119.9(7) . .
C1 C6 C5 117.8(6) . .
C1 C6 C7 119.9(6) . .
C5 C6 C7 122.1(6) . .
C14 C7 C6 122.2(5) . .
C14 C7 C8 122.9(5) . .
C6 C7 C8 114.9(5) . .
C13 C8 C9 120.4(6) . .
C13 C8 C7 120.5(6) . .
C9 C8 C7 118.9(6) . .
C8 C9 C10 119.8(7) . .
C9 C10 C11 118.8(8) . .
C12 C11 C10 119.4(7) . .
C13 C12 C11 119.4(8) . .
C12 C13 C8 122.1(8) . .
C7 C14 C15 122.2(5) . .
C7 C14 C21 121.5(6) . .
C15 C14 C21 116.3(5) . .
C16 C15 C20 117.6(7) . .
C16 C15 C14 122.7(6) . .
C20 C15 C14 119.6(6) . .
C17 C16 C15 123.2(7) . .
C18 C17 C16 119.4(8) . .
C17 C18 C19 118.8(7) . .
C18 C19 C20 122.4(9) . .
C19 C20 C15 118.5(9) . .
C22 C21 C26 119.5(6) . .
C22 C21 C14 120.3(6) . .
C26 C21 C14 120.1(6) . .
C21 C22 C23 120.0(7) . .
C24 C23 C22 121.6(6) . .
C23 C24 C25 119.5(6) . .
C23 C24 C27 122.3(6) . .
C25 C24 C27 118.0(6) . .
C26 C25 C24 119.4(6) . .
C21 C26 C25 119.7(6) . .
C28 C27 C29 121.4(6) . .
C28 C27 C24 119.8(6) . .
C29 C27 C24 118.8(6) . .
C27 C28 N1 118.8(7) . .
C27 C29 N2 117.4(8) . .
N1 C30 N2 120.5(6) . .
N1 C30 C31 120.9(6) . .
N2 C30 C31 118.5(6) . .
C36 C31 C32 117.6(6) . .
C36 C31 C30 123.5(6) . .
C32 C31 C30 118.8(6) . .
C33 C32 C31 120.1(6) . .
C32 C33 C34 122.2(7) . .
C33 C34 C35 115.9(6) . .
C33 C34 C37 121.2(6) . .
C35 C34 C37 122.9(6) . .
C36 C35 C34 122.6(6) . .
C31 C36 C35 121.3(6) . .
C44 C37 C34 123.1(5) . .
C44 C37 C38 122.3(5) . .
C34 C37 C38 114.5(5) . .
C39 C38 C43 119.2(6) . .
C39 C38 C37 120.1(6) . .
C43 C38 C37 120.6(6) . .
C38 C39 C40 121.6(7) . .
C41 C40 C39 118.0(8) . .
C40 C41 C42 123.0(8) . .
C43 C42 C41 117.6(8) . .
C38 C43 C42 120.5(7) . .
C37 C44 C45 122.7(5) . .
C37 C44 C51 122.1(5) . .
C45 C44 C51 115.1(5) . .
C46 C45 C50 118.4(6) . .
C46 C45 C44 122.7(6) . .
C50 C45 C44 118.8(5) . .
C45 C46 C47 120.4(7) . .
C48 C47 C46 121.5(8) . .
C47 C48 C49 119.3(6) . .
C50 C49 C48 119.1(7) . .
C49 C50 C45 121.3(7) . .
C56 C51 C52 117.7(6) . .
C56 C51 C44 122.4(6) . .
C52 C51 C44 119.9(6) . .
C53 C52 C51 120.3(7) . .
C54 C53 C52 122.1(8) . .
C53 C54 C55 119.8(7) . .
C54 C55 C56 121.7(7) . .
C51 C56 C55 118.5(7) . .
Cl1B C57 Cl2 91.5(6) . .
Cl1A C57 Cl2 128.0(10) . .
C57 Cl2 Cl1B 33.6(4) . .
C57 Cl1B Cl2 54.9(5) . .
C30 N1 C28 120.5(8) . .
C30 N2 C29 121.0(9) . .

loop_
_geom_bond_atom_site_label_1
_geom_bond_atom_site_label_2
_geom_bond_distance
_geom_bond_site_symmetry_2
C1 C2 1.362(9) .
C1 C6 1.372(10) .
C2 C3 1.351(14) .
C3 C4 1.360(14) .
C4 C5 1.393(10) .
C5 C6 1.388(10) .
C6 C7 1.504(7) .
C7 C14 1.354(9) .
C7 C8 1.518(8) .
C8 C13 1.367(10) .
C8 C9 1.370(10) .
C9 C10 1.404(10) .
C10 C11 1.422(14) .
C11 C12 1.396(14) .
C12 C13 1.360(11) .
C14 C15 1.464(9) .
C14 C21 1.512(8) .
C15 C16 1.385(9) .
C15 C20 1.396(11) .
C16 C17 1.376(11) .
C17 C18 1.361(13) .
C18 C19 1.383(16) .
C19 C20 1.393(13) .
C21 C22 1.370(10) .
C21 C26 1.392(9) .
C22 C23 1.400(9) .
C23 C24 1.328(10) .
C24 C25 1.411(9) .
C24 C27 1.493(7) .
C25 C26 1.404(8) .
C27 C28 1.357(9) .
C27 C29 1.358(10) .
C28 N1 1.361(7) .
C29 N2 1.367(7) .
C30 N1 1.326(11) .
C30 N2 1.342(10) .
C30 C31 1.476(8) .
C31 C36 1.352(10) .
C31 C32 1.447(10) .
C32 C33 1.357(10) .
C33 C34 1.397(10) .
C34 C35 1.404(10) .
C34 C37 1.468(8) .
C35 C36 1.370(9) .
C37 C44 1.348(9) .
C37 C38 1.509(8) .
C38 C39 1.362(11) .
C38 C43 1.380(10) .
C39 C40 1.418(11) .
C40 C41 1.318(17) .
C41 C42 1.410(15) .
C42 C43 1.394(10) .
C44 C45 1.488(8) .
C44 C51 1.495(9) .
C45 C46 1.379(9) .
C45 C50 1.408(9) .
C46 C47 1.400(10) .
C47 C48 1.372(15) .
C48 C49 1.406(15) .
C49 C50 1.399(9) .
C51 C56 1.396(9) .
C51 C52 1.409(9) .
C52 C53 1.371(10) .
C53 C54 1.335(13) .
C54 C55 1.339(14) .
C55 C56 1.424(12) .
C57 Cl1B 1.312(10) .
C57 Cl1A 1.46(2) .
C57 Cl2 1.940(17) .
Cl2 Cl1B 2.370(19) .
